data_7706003
loop_
_publ_author_name
'Rajn\'ak, Cyril'
'Mi\<cov\'a, Romana'
'Monco\<l, J\'an'
'Dlh\'a\<n, \<Lubor'
'Kr\"uger, Christoph'
'Renz, Franz'
'Bo\<ca, Roman'

_publ_section_title
;
 Spin-crossover in an iron(III) complex showing a broad thermal
 hysteresis.
;
_journal_issue 2
_journal_name_full 'Dalton transactions (Cambridge, England : 2003)'
_journal_page_first 472
_journal_page_last 475
_journal_paper_doi 10.1039/d0dt03610b
_journal_volume 50
_journal_year 2021
_chemical_formula_moiety 'C20 H17 Cl4 Fe N4 O2 Se'
_chemical_formula_sum 'C20 H17 Cl4 Fe N4 O2 Se'
_chemical_formula_weight 621.99
_space_group_crystal_system monoclinic
_space_group_IT_number 14
_space_group_name_Hall '-P 2yn'
_space_group_name_H-M_alt 'P 1 21/n 1'
_atom_sites_solution_hydrogens geom
_atom_sites_solution_primary dual
_audit_creation_date 2020-10-07
_audit_creation_method
;
Olex2 1.3
(compiled 2020.07.31 svn.rc2a77460 for OlexSys, GUI svn.r6145)
;
_audit_update_record
;
2020-10-07 deposited with the CCDC.	2020-11-30 downloaded from the CCDC.
;
_cell_angle_alpha 90
_cell_angle_beta 106.571(3)
_cell_angle_gamma 90
_cell_formula_units_Z 4
_cell_length_a 8.4121(3)
_cell_length_b 23.8983(6)
_cell_length_c 12.1650(4)
_cell_measurement_reflns_used 44029
_cell_measurement_temperature 200
_cell_measurement_theta_max 72.24
_cell_measurement_theta_min 3.70
_cell_volume 2344.02(13)
_computing_cell_refinement
;
X-Area Recipe 1.33.0.0 (STOE, 2015)
;
_computing_data_collection
;
X-Area Pilatus3_SV 1.31.150.0 (STOE, 2018)
;
_computing_data_reduction
;
X-Area Integrate 1.73.1.0 (STOE, 2018)
X-Area LANA 1.73.2.0 (STOE, 2018)
;
_computing_molecular_graphics 'Olex2 1.3 (Dolomanov et al., 2009)'
_computing_publication_material
;
STOE & Cie GmbH, X-Area, software package for collecting single-crystal or
multi-domain crystal data on STOE area-detector diffractometers, for image 
processing, for the correction and scaling of reflection intensities and 
for outlier rejection, version 1.84, Darmstadt 2018
;
_computing_structure_refinement 'SHELXL 2018/3 (Sheldrick, 2015)'
_computing_structure_solution 'SHELXT  (Sheldrick, 2015)'
_diffrn_ambient_temperature 200
_diffrn_detector 'Pilatus3R 300K'
_diffrn_detector_area_resol_mean 5.81
_diffrn_detector_type 'DECTRIS PILATUS3R 300K'
_diffrn_measured_fraction_theta_full 0.995
_diffrn_measured_fraction_theta_max 0.995
_diffrn_measurement_device 'Eulerian 4-circle diffractometer'
_diffrn_measurement_device_type 'Stoe Stadivari with Xenocs Genix3D Cu HF'
_diffrn_measurement_method '\w scans'
_diffrn_radiation_collimation '0.6 mm diameter'
_diffrn_radiation_monochromator 'Graded multilayer mirror'
_diffrn_radiation_polarisn_norm 270
_diffrn_radiation_type 'Cu K\a'
_diffrn_radiation_wavelength 1.54186
_diffrn_reflns_av_R_equivalents 0.0803
_diffrn_reflns_av_unetI/netI 0.0325
_diffrn_reflns_Laue_measured_fraction_full 0.995
_diffrn_reflns_Laue_measured_fraction_max 0.995
_diffrn_reflns_limit_h_max 5
_diffrn_reflns_limit_h_min -10
_diffrn_reflns_limit_k_max 28
_diffrn_reflns_limit_k_min -28
_diffrn_reflns_limit_l_max 14
_diffrn_reflns_limit_l_min -11
_diffrn_reflns_number 43322
_diffrn_reflns_point_group_measured_fraction_full 0.995
_diffrn_reflns_point_group_measured_fraction_max 0.995
_diffrn_reflns_theta_full 66.595
_diffrn_reflns_theta_max 66.595
_diffrn_reflns_theta_min 5.301
_diffrn_source 'Genix3D Cu HF'
_diffrn_source_current 0.600
_diffrn_source_power 0.030
_diffrn_source_voltage 50
_exptl_absorpt_coefficient_mu 11.360
_exptl_absorpt_correction_T_max 0.1929
_exptl_absorpt_correction_T_min 0.0328
_exptl_absorpt_correction_type multi-scan
_exptl_absorpt_process_details
;
STOE LANA, J. Koziskova, F. Hahn, J. Richter, J. Kozisek, 
Acta Chimica Slovaca, vol. 9, no. 2, 2016, pp. 136 - 140.
;
_exptl_crystal_colour brown
_exptl_crystal_colour_primary brown
_exptl_crystal_density_diffrn 1.762
_exptl_crystal_description fragment
_exptl_crystal_F_000 1236
_exptl_crystal_preparation 'Magnetic properties'
_exptl_crystal_size_max 0.25
_exptl_crystal_size_mid 0.05
_exptl_crystal_size_min 0.04
_refine_diff_density_max 2.159
_refine_diff_density_min -0.697
_refine_diff_density_rms 0.247
_refine_ls_extinction_method none
_refine_ls_goodness_of_fit_ref 1.105
_refine_ls_hydrogen_treatment constr
_refine_ls_matrix_type full
_refine_ls_number_parameters 289
_refine_ls_number_reflns 4109
_refine_ls_number_restraints 0
_refine_ls_restrained_S_all 1.105
_refine_ls_R_factor_all 0.1049
_refine_ls_R_factor_gt 0.0906
_refine_ls_shift/su_max 0.000
_refine_ls_shift/su_mean 0.000
_refine_ls_structure_factor_coef Fsqd
_refine_ls_weighting_details 'w=1/[\s^2^(Fo^2^)+(0.1711P)^2^+6.6127P] where P=(Fo^2^+2Fc^2^)/3'
_refine_ls_weighting_scheme calc
_refine_ls_wR_factor_gt 0.2388
_refine_ls_wR_factor_ref 0.2605
_reflns_Friedel_coverage 0.000
_reflns_number_gt 3373
_reflns_number_total 4109
_reflns_threshold_expression 'I > 2\s(I)'
_cod_data_source_file d0dt03610b2.cif
_cod_data_source_block 1d_HS
_cod_depositor_comments 'Adding full bibliography for 7706002--7706004.cif.'
_cod_database_code 7706003
_shelx_shelxl_version_number 2018/3
_shelx_space_group_comment
;
The symmetry employed for this shelxl refinement is uniquely defined
by the following loop, which should always be used as a source of
symmetry information in preference to the above space-group names.
They are only intended as comments.
;
_shelx_estimated_absorpt_t_max 0.659
_shelx_estimated_absorpt_t_min 0.163
_olex2_refinement_description
;
1. Fixed Uiso
 At 1.2 times of:
  All C(H) groups, All C(H,H) groups, All N(H) groups
2.a Ternary CH refined with riding coordinates:
 N2(H2)
2.b Secondary CH2 refined with riding coordinates:
 C8(H8A,H8B), C9(H9A,H9B), C10(H10A,H10B), C11(H11A,H11B), C12(H12A,H12B)
2.c Aromatic/amide H refined with riding coordinates:
 C3(H3), C5(H5), C7(H7), C13(H13), C15(H15), C17(H17)
;
_olex2_submission_special_instructions 'No special instructions were received'

loop_
_space_group_symop_operation_xyz
'x, y, z'
'-x+1/2, y+1/2, -z+1/2'
'-x, -y, -z'
'x-1/2, -y-1/2, z-1/2'

loop_
_atom_site_label
_atom_site_type_symbol
_atom_site_fract_x
_atom_site_fract_y
_atom_site_fract_z
_atom_site_U_iso_or_equiv
_atom_site_adp_type
_atom_site_occupancy
_atom_site_site_symmetry_order
_atom_site_calc_flag
_atom_site_refinement_flags_posn
_atom_site_refinement_flags_adp
_atom_site_refinement_flags_occupancy
_atom_site_disorder_assembly
_atom_site_disorder_group
Se1 Se 0.36513(13) 0.66786(4) 0.32233(8) 0.0626(4) Uani 1 1 d . . . . .
Fe1 Fe 0.46796(14) 0.60353(5) 0.71398(10) 0.0431(4) Uani 1 1 d . . . . .
Cl1 Cl -0.0492(2) 0.57083(8) 0.44954(18) 0.0561(5) Uani 1 1 d . . . . .
Cl2 Cl -0.2697(3) 0.77808(10) 0.5020(2) 0.0719(7) Uani 1 1 d . . . . .
Cl3 Cl 0.2240(2) 0.57366(8) 1.01059(17) 0.0522(5) Uani 1 1 d . . . . .
Cl4 Cl 0.1174(3) 0.35788(8) 0.8861(2) 0.0632(6) Uani 1 1 d . . . . .
O1 O 0.2353(6) 0.6029(2) 0.6347(5) 0.0480(12) Uani 1 1 d . . . . .
O2 O 0.4358(6) 0.5733(2) 0.8556(4) 0.0454(12) Uani 1 1 d . . . . .
N1 N 0.4401(8) 0.6845(3) 0.7701(5) 0.0462(14) Uani 1 1 d . . . . .
N2 N 0.7259(8) 0.6255(3) 0.8016(6) 0.0500(15) Uani 1 1 d . . . . .
H2 H 0.752388 0.608246 0.879617 0.060 Uiso 1 1 calc R U . . .
N3 N 0.5604(8) 0.5241(3) 0.6935(5) 0.0491(15) Uani 1 1 d . . . . .
N4 N 0.5078(9) 0.6324(3) 0.5616(6) 0.0540(16) Uani 1 1 d . . . . .
C1 C 0.1328(9) 0.6449(3) 0.6018(6) 0.0428(16) Uani 1 1 d . . . . .
C2 C -0.0168(9) 0.6366(3) 0.5136(6) 0.0433(16) Uani 1 1 d . . . . .
C3 C -0.1397(10) 0.6761(3) 0.4801(7) 0.0487(17) Uani 1 1 d . . . . .
H3 H -0.238856 0.668973 0.420663 0.058 Uiso 1 1 calc R U . . .
C4 C -0.1110(10) 0.7276(3) 0.5386(7) 0.0500(18) Uani 1 1 d . . . . .
C5 C 0.0331(10) 0.7397(3) 0.6179(7) 0.0483(17) Uani 1 1 d . . . . .
H5 H 0.050053 0.775857 0.651802 0.058 Uiso 1 1 calc R U . . .
C6 C 0.1595(9) 0.6986(3) 0.6508(6) 0.0436(16) Uani 1 1 d . . . . .
C7 C 0.3100(10) 0.7154(3) 0.7352(7) 0.0480(17) Uani 1 1 d . . . . .
H7 H 0.313477 0.751719 0.767366 0.058 Uiso 1 1 calc R U . . .
C8 C 0.5890(10) 0.7058(3) 0.8552(7) 0.0541(19) Uani 1 1 d . . . . .
H8A H 0.595048 0.691051 0.932348 0.065 Uiso 1 1 calc R U . . .
H8B H 0.586227 0.747183 0.858019 0.065 Uiso 1 1 calc R U . . .
C9 C 0.7357(10) 0.6865(4) 0.8186(7) 0.0542(19) Uani 1 1 d . . . . .
H9A H 0.736602 0.705286 0.746283 0.065 Uiso 1 1 calc R U . . .
H9B H 0.839509 0.696241 0.878070 0.065 Uiso 1 1 calc R U . . .
C10 C 0.8534(11) 0.6051(4) 0.7485(8) 0.059(2) Uani 1 1 d . . . . .
H10A H 0.963746 0.616491 0.798089 0.071 Uiso 1 1 calc R U . . .
H10B H 0.836177 0.624222 0.673790 0.071 Uiso 1 1 calc R U . . .
C11 C 0.8559(10) 0.5433(4) 0.7290(7) 0.060(2) Uani 1 1 d . . . . .
H11A H 0.872361 0.524132 0.803501 0.073 Uiso 1 1 calc R U . . .
H11B H 0.952573 0.534430 0.701032 0.073 Uiso 1 1 calc R U . . .
C12 C 0.7004(10) 0.5196(4) 0.6440(7) 0.0543(19) Uani 1 1 d . . . . .
H12A H 0.675442 0.540732 0.571085 0.065 Uiso 1 1 calc R U . . .
H12B H 0.718728 0.479935 0.627706 0.065 Uiso 1 1 calc R U . . .
C13 C 0.5102(10) 0.4796(3) 0.7302(7) 0.0499(18) Uani 1 1 d . . . . .
H13 H 0.551659 0.445029 0.711304 0.060 Uiso 1 1 calc R U . . .
C14 C 0.3926(10) 0.4774(3) 0.7999(7) 0.0483(17) Uani 1 1 d . . . . .
C15 C 0.3227(10) 0.4258(3) 0.8116(6) 0.0493(18) Uani 1 1 d . . . . .
H15 H 0.348989 0.393829 0.773742 0.059 Uiso 1 1 calc R U . . .
C16 C 0.2158(10) 0.4210(3) 0.8776(7) 0.0491(17) Uani 1 1 d . . . . .
C17 C 0.1867(9) 0.4672(3) 0.9385(6) 0.0463(17) Uani 1 1 d . . . . .
H17 H 0.113738 0.463889 0.985058 0.056 Uiso 1 1 calc R U . . .
C18 C 0.2610(9) 0.5166(3) 0.9321(6) 0.0433(16) Uani 1 1 d . . . . .
C19 C 0.3671(9) 0.5254(3) 0.8610(6) 0.0414(15) Uani 1 1 d . . . . .
C20 C 0.4532(10) 0.6465(3) 0.4705(8) 0.0506(18) Uani 1 1 d . . . . .

loop_
_atom_site_aniso_label
_atom_site_aniso_U_11
_atom_site_aniso_U_22
_atom_site_aniso_U_33
_atom_site_aniso_U_23
_atom_site_aniso_U_13
_atom_site_aniso_U_12
Se1 0.0813(7) 0.0537(6) 0.0508(6) 0.0069(4) 0.0156(5) 0.0170(4)
Fe1 0.0446(7) 0.0424(7) 0.0443(7) 0.0036(5) 0.0158(5) 0.0012(4)
Cl1 0.0596(11) 0.0477(10) 0.0571(11) -0.0090(8) 0.0102(9) -0.0001(8)
Cl2 0.0727(14) 0.0566(13) 0.0837(16) 0.0058(11) 0.0180(12) 0.0227(10)
Cl3 0.0620(11) 0.0461(10) 0.0557(11) -0.0019(8) 0.0284(9) 0.0019(8)
Cl4 0.0748(13) 0.0441(11) 0.0729(14) 0.0035(9) 0.0245(11) -0.0093(9)
O1 0.049(3) 0.038(3) 0.054(3) 0.000(2) 0.010(2) 0.000(2)
O2 0.059(3) 0.042(3) 0.041(3) 0.003(2) 0.022(2) -0.003(2)
N1 0.052(3) 0.044(3) 0.044(3) -0.002(3) 0.016(3) -0.009(3)
N2 0.043(3) 0.061(4) 0.047(4) 0.008(3) 0.015(3) -0.004(3)
N3 0.057(4) 0.051(4) 0.045(3) 0.004(3) 0.023(3) 0.008(3)
N4 0.063(4) 0.060(4) 0.043(4) 0.015(3) 0.021(3) 0.000(3)
C1 0.048(4) 0.040(4) 0.047(4) 0.004(3) 0.025(3) -0.001(3)
C2 0.054(4) 0.036(3) 0.043(4) 0.001(3) 0.020(3) -0.004(3)
C3 0.058(4) 0.046(4) 0.043(4) 0.006(3) 0.016(3) 0.001(3)
C4 0.056(4) 0.047(4) 0.053(4) 0.010(3) 0.026(4) 0.015(3)
C5 0.062(5) 0.032(3) 0.055(4) -0.002(3) 0.023(4) 0.002(3)
C6 0.049(4) 0.042(4) 0.044(4) 0.003(3) 0.019(3) 0.002(3)
C7 0.065(5) 0.037(4) 0.048(4) 0.001(3) 0.027(4) -0.006(3)
C8 0.062(5) 0.047(4) 0.055(5) -0.008(4) 0.020(4) -0.009(4)
C9 0.047(4) 0.063(5) 0.048(4) 0.005(4) 0.008(3) -0.011(4)
C10 0.049(4) 0.081(6) 0.052(5) 0.005(4) 0.020(4) 0.000(4)
C11 0.051(4) 0.082(6) 0.050(5) 0.013(4) 0.018(4) 0.014(4)
C12 0.053(4) 0.060(5) 0.054(5) 0.009(4) 0.023(4) 0.016(4)
C13 0.055(4) 0.050(4) 0.047(4) -0.002(3) 0.019(3) 0.008(3)
C14 0.057(4) 0.045(4) 0.044(4) 0.007(3) 0.017(3) 0.006(3)
C15 0.060(4) 0.048(4) 0.036(4) -0.002(3) 0.009(3) 0.006(3)
C16 0.055(4) 0.045(4) 0.044(4) 0.006(3) 0.009(3) -0.004(3)
C17 0.052(4) 0.048(4) 0.042(4) 0.008(3) 0.018(3) 0.004(3)
C18 0.047(4) 0.042(4) 0.040(4) -0.001(3) 0.012(3) 0.005(3)
C19 0.045(4) 0.044(4) 0.033(3) 0.005(3) 0.010(3) 0.007(3)
C20 0.061(5) 0.037(4) 0.060(5) 0.001(4) 0.028(4) 0.002(3)

loop_
_atom_type_symbol
_atom_type_description
_atom_type_scat_dispersion_real
_atom_type_scat_dispersion_imag
_atom_type_scat_source
C C 0.0181 0.0091 'International Tables Vol C Tables 4.2.6.8 and 6.1.1.4'
H H 0.0000 0.0000 'International Tables Vol C Tables 4.2.6.8 and 6.1.1.4'
Cl Cl 0.3639 0.7018 'International Tables Vol C Tables 4.2.6.8 and 6.1.1.4'
Fe Fe -1.1336 3.1974 'International Tables Vol C Tables 4.2.6.8 and 6.1.1.4'
N N 0.0311 0.0180 'International Tables Vol C Tables 4.2.6.8 and 6.1.1.4'
O O 0.0492 0.0322 'International Tables Vol C Tables 4.2.6.8 and 6.1.1.4'
Se Se -0.7943 1.1372 'International Tables Vol C Tables 4.2.6.8 and 6.1.1.4'

loop_
_geom_angle_atom_site_label_1
_geom_angle_atom_site_label_2
_geom_angle_atom_site_label_3
_geom_angle
_geom_angle_site_symmetry_1
_geom_angle_site_symmetry_3
_geom_angle_publ_flag
O1 Fe1 O2 93.6(2) . . ?
O1 Fe1 N1 88.7(2) . . ?
O1 Fe1 N2 166.6(2) . . ?
O1 Fe1 N3 107.1(2) . . ?
O1 Fe1 N4 87.4(3) . . ?
O2 Fe1 N1 89.9(2) . . ?
O2 Fe1 N2 91.5(2) . . ?
O2 Fe1 N3 85.4(2) . . ?
O2 Fe1 N4 177.4(3) . . ?
N1 Fe1 N2 78.9(3) . . ?
N1 Fe1 N3 163.7(3) . . ?
N1 Fe1 N4 92.6(3) . . ?
N3 Fe1 N2 85.7(3) . . ?
N4 Fe1 N2 88.0(3) . . ?
N4 Fe1 N3 92.0(3) . . ?
C1 O1 Fe1 129.5(5) . . ?
C19 O2 Fe1 123.2(4) . . ?
C7 N1 Fe1 126.0(5) . . ?
C7 N1 C8 120.4(7) . . ?
C8 N1 Fe1 113.6(5) . . ?
Fe1 N2 H2 106.6 . . ?
C9 N2 Fe1 108.3(5) . . ?
C9 N2 H2 106.6 . . ?
C9 N2 C10 111.5(6) . . ?
C10 N2 Fe1 116.7(5) . . ?
C10 N2 H2 106.6 . . ?
C12 N3 Fe1 118.8(5) . . ?
C13 N3 Fe1 123.0(5) . . ?
C13 N3 C12 117.9(7) . . ?
C20 N4 Fe1 148.1(7) . . ?
O1 C1 C2 119.4(6) . . ?
O1 C1 C6 123.9(7) . . ?
C6 C1 C2 116.7(7) . . ?
C1 C2 Cl1 117.2(5) . . ?
C3 C2 Cl1 118.6(6) . . ?
C3 C2 C1 124.1(7) . . ?
C2 C3 H3 121.8 . . ?
C2 C3 C4 116.4(7) . . ?
C4 C3 H3 121.8 . . ?
C3 C4 Cl2 117.6(6) . . ?
C5 C4 Cl2 119.8(6) . . ?
C5 C4 C3 122.6(7) . . ?
C4 C5 H5 119.9 . . ?
C4 C5 C6 120.2(7) . . ?
C6 C5 H5 119.9 . . ?
C1 C6 C5 119.7(7) . . ?
C1 C6 C7 123.9(7) . . ?
C5 C6 C7 116.4(7) . . ?
N1 C7 C6 124.6(7) . . ?
N1 C7 H7 117.7 . . ?
C6 C7 H7 117.7 . . ?
N1 C8 H8A 110.3 . . ?
N1 C8 H8B 110.3 . . ?
N1 C8 C9 107.0(6) . . ?
H8A C8 H8B 108.6 . . ?
C9 C8 H8A 110.3 . . ?
C9 C8 H8B 110.3 . . ?
N2 C9 C8 109.2(6) . . ?
N2 C9 H9A 109.8 . . ?
N2 C9 H9B 109.8 . . ?
C8 C9 H9A 109.8 . . ?
C8 C9 H9B 109.8 . . ?
H9A C9 H9B 108.3 . . ?
N2 C10 H10A 108.3 . . ?
N2 C10 H10B 108.3 . . ?
N2 C10 C11 115.9(7) . . ?
H10A C10 H10B 107.4 . . ?
C11 C10 H10A 108.3 . . ?
C11 C10 H10B 108.3 . . ?
C10 C11 H11A 108.5 . . ?
C10 C11 H11B 108.5 . . ?
C10 C11 C12 115.2(7) . . ?
H11A C11 H11B 107.5 . . ?
C12 C11 H11A 108.5 . . ?
C12 C11 H11B 108.5 . . ?
N3 C12 C11 109.1(7) . . ?
N3 C12 H12A 109.9 . . ?
N3 C12 H12B 109.9 . . ?
C11 C12 H12A 109.9 . . ?
C11 C12 H12B 109.9 . . ?
H12A C12 H12B 108.3 . . ?
N3 C13 H13 117.4 . . ?
N3 C13 C14 125.2(7) . . ?
C14 C13 H13 117.4 . . ?
C15 C14 C13 117.5(7) . . ?
C15 C14 C19 122.2(7) . . ?
C19 C14 C13 119.9(7) . . ?
C14 C15 H15 120.0 . . ?
C16 C15 C14 120.0(7) . . ?
C16 C15 H15 120.0 . . ?
C15 C16 Cl4 120.6(6) . . ?
C15 C16 C17 119.5(7) . . ?
C17 C16 Cl4 119.9(6) . . ?
C16 C17 H17 119.7 . . ?
C18 C17 C16 120.6(7) . . ?
C18 C17 H17 119.7 . . ?
C17 C18 Cl3 119.7(6) . . ?
C17 C18 C19 123.0(7) . . ?
C19 C18 Cl3 117.3(5) . . ?
O2 C19 C14 123.6(7) . . ?
O2 C19 C18 121.9(6) . . ?
C14 C19 C18 114.4(7) . . ?
N4 C20 Se1 178.9(7) . . ?

loop_
_geom_bond_atom_site_label_1
_geom_bond_atom_site_label_2
_geom_bond_distance
_geom_bond_site_symmetry_2
_geom_bond_publ_flag
Se1 C20 1.815(9) . ?
Fe1 O1 1.919(5) . ?
Fe1 O2 1.956(5) . ?
Fe1 N1 2.086(7) . ?
Fe1 N2 2.190(6) . ?
Fe1 N3 2.094(6) . ?
Fe1 N4 2.092(6) . ?
Cl1 C2 1.741(7) . ?
Cl2 C4 1.759(7) . ?
Cl3 C18 1.743(7) . ?
Cl4 C16 1.739(8) . ?
O1 C1 1.309(9) . ?
O2 C19 1.293(9) . ?
N1 C7 1.288(10) . ?
N1 C8 1.470(10) . ?
N2 H2 1.0000 . ?
N2 C9 1.472(11) . ?
N2 C10 1.483(11) . ?
N3 C12 1.471(10) . ?
N3 C13 1.271(10) . ?
N4 C20 1.124(10) . ?
C1 C2 1.416(11) . ?
C1 C6 1.407(10) . ?
C2 C3 1.373(11) . ?
C3 H3 0.9500 . ?
C3 C4 1.409(11) . ?
C4 C5 1.348(12) . ?
C5 H5 0.9500 . ?
C5 C6 1.419(10) . ?
C6 C7 1.440(11) . ?
C7 H7 0.9500 . ?
C8 H8A 0.9900 . ?
C8 H8B 0.9900 . ?
C8 C9 1.500(12) . ?
C9 H9A 0.9900 . ?
C9 H9B 0.9900 . ?
C10 H10A 0.9900 . ?
C10 H10B 0.9900 . ?
C10 C11 1.497(14) . ?
C11 H11A 0.9900 . ?
C11 H11B 0.9900 . ?
C11 C12 1.526(13) . ?
C12 H12A 0.9900 . ?
C12 H12B 0.9900 . ?
C13 H13 0.9500 . ?
C13 C14 1.477(11) . ?
C14 C15 1.391(11) . ?
C14 C19 1.416(11) . ?
C15 H15 0.9500 . ?
C15 C16 1.371(12) . ?
C16 C17 1.388(11) . ?
C17 H17 0.9500 . ?
C17 C18 1.349(11) . ?
C18 C19 1.424(11) . ?

loop_
_geom_torsion_atom_site_label_1
_geom_torsion_atom_site_label_2
_geom_torsion_atom_site_label_3
_geom_torsion_atom_site_label_4
_geom_torsion
_geom_torsion_site_symmetry_1
_geom_torsion_site_symmetry_2
_geom_torsion_site_symmetry_3
_geom_torsion_site_symmetry_4
_geom_torsion_publ_flag
Fe1 O1 C1 C2 159.2(5) . . . . ?
Fe1 O1 C1 C6 -22.3(10) . . . . ?
Fe1 O2 C19 C14 38.3(9) . . . . ?
Fe1 O2 C19 C18 -143.0(6) . . . . ?
Fe1 N1 C7 C6 0.4(10) . . . . ?
Fe1 N1 C8 C9 39.3(8) . . . . ?
Fe1 N2 C9 C8 41.6(7) . . . . ?
Fe1 N2 C10 C11 -55.7(9) . . . . ?
Fe1 N3 C12 C11 68.8(7) . . . . ?
Fe1 N3 C13 C14 -5.4(12) . . . . ?
Cl1 C2 C3 C4 176.8(6) . . . . ?
Cl2 C4 C5 C6 177.8(6) . . . . ?
Cl3 C18 C19 O2 1.0(9) . . . . ?
Cl3 C18 C19 C14 179.7(5) . . . . ?
Cl4 C16 C17 C18 -179.4(6) . . . . ?
O1 C1 C2 Cl1 -3.0(9) . . . . ?
O1 C1 C2 C3 173.6(7) . . . . ?
O1 C1 C6 C5 -173.2(7) . . . . ?
O1 C1 C6 C7 6.2(11) . . . . ?
N1 C8 C9 N2 -53.2(8) . . . . ?
N2 C10 C11 C12 64.0(10) . . . . ?
N3 C13 C14 C15 166.1(8) . . . . ?
N3 C13 C14 C19 -20.0(12) . . . . ?
C1 C2 C3 C4 0.3(11) . . . . ?
C1 C6 C7 N1 4.5(12) . . . . ?
C2 C1 C6 C5 5.4(10) . . . . ?
C2 C1 C6 C7 -175.2(7) . . . . ?
C2 C3 C4 Cl2 -177.4(6) . . . . ?
C2 C3 C4 C5 4.4(11) . . . . ?
C3 C4 C5 C6 -4.0(12) . . . . ?
C4 C5 C6 C1 -1.1(11) . . . . ?
C4 C5 C6 C7 179.4(7) . . . . ?
C5 C6 C7 N1 -176.1(7) . . . . ?
C6 C1 C2 Cl1 178.4(5) . . . . ?
C6 C1 C2 C3 -5.1(11) . . . . ?
C7 N1 C8 C9 -139.3(7) . . . . ?
C8 N1 C7 C6 178.9(7) . . . . ?
C9 N2 C10 C11 179.1(7) . . . . ?
C10 N2 C9 C8 171.4(7) . . . . ?
C10 C11 C12 N3 -67.7(9) . . . . ?
C12 N3 C13 C14 168.7(7) . . . . ?
C13 N3 C12 C11 -105.7(9) . . . . ?
C13 C14 C15 C16 178.4(7) . . . . ?
C13 C14 C19 O2 3.5(11) . . . . ?
C13 C14 C19 C18 -175.2(7) . . . . ?
C14 C15 C16 Cl4 176.0(6) . . . . ?
C14 C15 C16 C17 -4.2(12) . . . . ?
C15 C14 C19 O2 177.1(7) . . . . ?
C15 C14 C19 C18 -1.7(11) . . . . ?
C15 C16 C17 C18 0.8(12) . . . . ?
C16 C17 C18 Cl3 -179.3(6) . . . . ?
C16 C17 C18 C19 2.3(11) . . . . ?
C17 C18 C19 O2 179.4(7) . . . . ?
C17 C18 C19 C14 -1.8(10) . . . . ?
C19 C14 C15 C16 4.7(12) . . . . ?
